data_7048450
loop_
_publ_author_name
'Wang, Dong'
'Hu, Zhiyong'
'Xu, Shasha'
'Li, Dandan'
'Zhang, Qiong'
'Ma, Wen'
'Zhou, Hongping'
'Wu, Jieying'
'Tian, Yupeng'

_publ_section_title
;
 Fluorescent metal-organic frameworks based on mixed organic ligands: new
 candidates for highly sensitive detection of TNP.
;
_journal_issue 5
_journal_name_full 'Dalton transactions (Cambridge, England : 2003)'
_journal_page_first 1900
_journal_page_last 1905
_journal_paper_doi 10.1039/c8dt03811b
_journal_volume 48
_journal_year 2019
_chemical_formula_sum 'C31 H23 N6 O4.5 Zn'
_chemical_formula_weight 616.92
_space_group_crystal_system monoclinic
_space_group_IT_number 15
_space_group_name_Hall '-C 2yc'
_space_group_name_H-M_alt 'C 1 2/c 1'
_symmetry_space_group_name_Hall '-C 2yc'
_symmetry_space_group_name_H-M 'C 1 2/c 1'
_atom_sites_solution_hydrogens geom
_audit_creation_method SHELXL-2018/3
_audit_update_record
;
2018-11-12 deposited with the CCDC.
2019-01-02 downloaded from the CCDC.
;
_cell_angle_alpha 90
_cell_angle_beta 91.7250(10)
_cell_angle_gamma 90
_cell_formula_units_Z 8
_cell_length_a 26.9949(19)
_cell_length_b 10.8305(7)
_cell_length_c 21.8868(13)
_cell_measurement_reflns_used 8797
_cell_measurement_temperature 296(2)
_cell_measurement_theta_max 26.77
_cell_measurement_theta_min 2.22
_cell_volume 6396.1(7)
_computing_cell_refinement 'Bruker SMART'
_computing_data_collection 'Bruker SMART'
_computing_data_reduction 'Bruker SAINT'
_computing_molecular_graphics 'Bruker SHELXTL'
_computing_publication_material 'Bruker SHELXTL'
_computing_structure_refinement 'SHELXL-2018/3 (Sheldrick, 2018)'
_computing_structure_solution 'Bruker SHELXTL'
_diffrn_ambient_temperature 296(2)
_diffrn_measured_fraction_theta_full 0.999
_diffrn_measured_fraction_theta_max 0.999
_diffrn_measurement_device_type 'Bruker Apex2 CCD'
_diffrn_measurement_method 'phi and omega scans'
_diffrn_radiation_type MoK\a
_diffrn_radiation_wavelength 0.71073
_diffrn_reflns_av_R_equivalents 0.0292
_diffrn_reflns_av_unetI/netI 0.0266
_diffrn_reflns_Laue_measured_fraction_full 0.999
_diffrn_reflns_Laue_measured_fraction_max 0.999
_diffrn_reflns_limit_h_max 32
_diffrn_reflns_limit_h_min -32
_diffrn_reflns_limit_k_max 12
_diffrn_reflns_limit_k_min -12
_diffrn_reflns_limit_l_max 25
_diffrn_reflns_limit_l_min -26
_diffrn_reflns_number 22134
_diffrn_reflns_point_group_measured_fraction_full 0.999
_diffrn_reflns_point_group_measured_fraction_max 0.999
_diffrn_reflns_theta_full 24.994
_diffrn_reflns_theta_max 24.994
_diffrn_reflns_theta_min 1.509
_exptl_absorpt_coefficient_mu 0.812
_exptl_absorpt_correction_T_max 0.909
_exptl_absorpt_correction_T_min 0.881
_exptl_absorpt_correction_type multi-scan
_exptl_absorpt_process_details '(SADABS; Sheldrick, 2003)'
_exptl_crystal_colour colorless
_exptl_crystal_density_diffrn 1.281
_exptl_crystal_description block
_exptl_crystal_F_000 2536
_exptl_crystal_size_max 0.160
_exptl_crystal_size_mid 0.130
_exptl_crystal_size_min 0.120
_refine_diff_density_max 0.783
_refine_diff_density_min -0.275
_refine_diff_density_rms 0.083
_refine_ls_extinction_method none
_refine_ls_goodness_of_fit_ref 1.226
_refine_ls_hydrogen_treatment constr
_refine_ls_matrix_type full
_refine_ls_number_parameters 415
_refine_ls_number_reflns 5626
_refine_ls_number_restraints 72
_refine_ls_restrained_S_all 1.239
_refine_ls_R_factor_all 0.0485
_refine_ls_R_factor_gt 0.0414
_refine_ls_shift/su_max 0.001
_refine_ls_shift/su_mean 0.000
_refine_ls_structure_factor_coef Fsqd
_refine_ls_weighting_details 'w=1/[\s^2^(Fo^2^)+(0.0795P)^2^+2.5441P] where P=(Fo^2^+2Fc^2^)/3'
_refine_ls_weighting_scheme calc
_refine_ls_wR_factor_gt 0.1339
_refine_ls_wR_factor_ref 0.1374
_reflns_Friedel_coverage 0.000
_reflns_number_gt 4772
_reflns_number_total 5626
_reflns_threshold_expression 'I > 2\s(I)'
_cod_data_source_file c8dt03811b2.cif
_cod_data_source_block AHU-TW1
_cod_depositor_comments 'Adding full bibliography for 7048445--7048450.cif.'
_cod_original_formula_sum 'C31 H23 N6 O4.50 Zn'
_cod_database_code 7048450
_shelx_shelxl_version_number 2018/3
_shelx_space_group_comment
;
The symmetry employed for this shelxl refinement is uniquely defined
by the following loop, which should always be used as a source of
symmetry information in preference to the above space-group names.
They are only intended as comments.
;
_shelx_estimated_absorpt_t_min 0.881
_shelx_estimated_absorpt_t_max 0.909
_exptl_absorpt_special_details 'The Rint before and after absorption are 0.0296 and 0.0292, respectively'

loop_
_space_group_symop_operation_xyz
'x, y, z'
'-x, y, -z+1/2'
'x+1/2, y+1/2, z'
'-x+1/2, y+1/2, -z+1/2'
'-x, -y, -z'
'x, -y, z-1/2'
'-x+1/2, -y+1/2, -z'
'x+1/2, -y+1/2, z-1/2'

loop_
_atom_site_label
_atom_site_type_symbol
_atom_site_fract_x
_atom_site_fract_y
_atom_site_fract_z
_atom_site_U_iso_or_equiv
_atom_site_adp_type
_atom_site_occupancy
_atom_site_site_symmetry_order
_atom_site_calc_flag
_atom_site_refinement_flags_posn
_atom_site_refinement_flags_adp
_atom_site_refinement_flags_occupancy
_atom_site_disorder_assembly
_atom_site_disorder_group
Zn1 Zn 0.22764(2) 0.88015(3) 0.19632(2) 0.03138(14) Uani 1 1 d . . . . .
N3 N 0.18680(8) 1.1848(2) 0.09152(9) 0.0312(5) Uani 1 1 d . . . . .
O3 O 0.17859(8) 0.74656(19) 0.18479(9) 0.0443(5) Uani 1 1 d . . . . .
N4 N 0.19417(8) 1.1769(2) -0.01365(10) 0.0311(5) Uani 1 1 d . . . . .
N2 N 0.20200(8) 1.0383(2) 0.15898(10) 0.0345(5) Uani 1 1 d . . . . .
C24 C 0.18228(9) 1.2453(2) 0.03375(11) 0.0313(6) Uani 1 1 d . . . . .
C23 C 0.20036(10) 1.0657(3) 0.10020(12) 0.0337(6) Uani 1 1 d . . . . .
H23 H 0.207538 1.010696 0.069050 0.040 Uiso 1 1 calc R U . . .
C19 C 0.12403(10) 0.6342(2) 0.11972(14) 0.0352(6) Uani 1 1 d . . . . .
C22 C 0.17936(11) 1.2353(3) 0.14850(12) 0.0418(7) Uani 1 1 d . . . . .
H22 H 0.169753 1.315757 0.157096 0.050 Uiso 1 1 calc R U . . .
C11 C -0.02977(11) 0.3634(3) 0.11239(16) 0.0429(7) Uani 1 1 d . . . . .
C14 C 0.09747(12) 0.6287(3) 0.06442(15) 0.0441(7) Uani 1 1 d . . . . .
H14 H 0.103796 0.685713 0.033869 0.053 Uiso 1 1 calc R U . . .
C28 C 0.19062(10) 1.2310(2) -0.06797(12) 0.0326(6) Uani 1 1 d . . . . .
C18 C 0.11426(10) 0.5482(3) 0.16500(13) 0.0378(6) Uani 1 1 d . . . . .
H18 H 0.131391 0.551704 0.202464 0.045 Uiso 1 1 calc R U . . .
N1 N 0.01673(9) 0.3564(3) 0.08674(15) 0.0535(8) Uani 1 1 d . . . . .
C25 C 0.16724(12) 1.3669(3) 0.03051(14) 0.0441(7) Uani 1 1 d . . . . .
H25 H 0.159542 1.411421 0.065309 0.053 Uiso 1 1 calc R U . . .
C21 C 0.18886(11) 1.1444(3) 0.18892(13) 0.0407(7) Uani 1 1 d . . . . .
H21 H 0.186842 1.152182 0.231090 0.049 Uiso 1 1 calc R U . . .
O4 O 0.18032(11) 0.7864(3) 0.08571(11) 0.0760(8) Uani 1 1 d . . . . .
C16 C 0.05268(10) 0.4518(3) 0.09877(15) 0.0431(7) Uani 1 1 d . . . . .
C20 C 0.16342(11) 0.7302(3) 0.13004(14) 0.0410(7) Uani 1 1 d . . . . .
C27 C 0.17584(13) 1.3518(3) -0.07752(14) 0.0480(8) Uani 1 1 d . . . . .
H27 H 0.173886 1.385841 -0.116527 0.058 Uiso 1 1 calc R U . . .
C15 C 0.06163(11) 0.5387(3) 0.05448(15) 0.0474(8) Uani 1 1 d . . . . .
H15 H 0.043501 0.537001 0.017677 0.057 Uiso 1 1 calc R U . . .
C17 C 0.07892(11) 0.4573(3) 0.15417(15) 0.0449(7) Uani 1 1 d . . . . .
H17 H 0.072758 0.399325 0.184367 0.054 Uiso 1 1 calc R U . . .
C12 C -0.06499(12) 0.2694(3) 0.10317(17) 0.0542(9) Uani 1 1 d . . . . .
H12 H -0.056771 0.199110 0.081242 0.065 Uiso 1 1 calc R U . . .
C26 C 0.16419(14) 1.4192(3) -0.02687(15) 0.0546(9) Uani 1 1 d . . . . .
H26 H 0.154133 1.500921 -0.031301 0.066 Uiso 1 1 calc R U . . .
C10 C -0.04344(11) 0.4682(3) 0.14547(15) 0.0450(7) Uani 1 1 d . . . . .
H10 H -0.020781 0.531821 0.152034 0.054 Uiso 1 1 calc R U . . .
C6 C 0.03598(12) 0.2410(4) 0.0645(2) 0.0658(11) Uani 1 1 d . . . . .
C2 C 0.0647(3) 0.1160(8) -0.0190(4) 0.135(3) Uani 1 1 d . . . . .
H2 H 0.069961 0.104577 -0.060392 0.162 Uiso 1 1 calc R U . . .
C4 C 0.0701(2) 0.0374(6) 0.0805(4) 0.125(2) Uani 1 1 d . U . . .
H4 H 0.079190 -0.027505 0.106370 0.150 Uiso 1 1 calc R U . . .
C5 C 0.04883(19) 0.1482(5) 0.1048(3) 0.1048(19) Uani 1 1 d . . . . .
H5 H 0.043922 0.156823 0.146417 0.126 Uiso 1 1 calc R U . . .
C1 C 0.04351(19) 0.2276(5) 0.0031(3) 0.0994(17) Uani 1 1 d . . . . .
H1 H 0.034882 0.290843 -0.023938 0.119 Uiso 1 1 calc R U . . .
N5 N 0.20465(8) 1.1566(2) -0.11833(10) 0.0338(5) Uani 1 1 d . . . . .
C9 C -0.09050(11) 0.4773(3) 0.16840(14) 0.0421(7) Uani 1 1 d . . . . .
H9 H -0.098958 0.547509 0.190217 0.051 Uiso 1 1 calc R U . . .
C31 C 0.22509(12) 1.0394(3) -0.11514(13) 0.0434(7) Uani 1 1 d . . . . .
H31 H 0.230548 0.991978 -0.080158 0.052 Uiso 1 1 calc R U . . .
C29 C 0.20304(10) 1.1894(3) -0.17760(12) 0.0347(6) Uani 1 1 d . . . . .
H29 H 0.190586 1.264145 -0.192295 0.042 Uiso 1 1 calc R U . . .
C3 C 0.0765(2) 0.0292(7) 0.0216(4) 0.124(2) Uani 1 1 d . U . . .
H3 H 0.090444 -0.043244 0.007043 0.148 Uiso 1 1 calc R U . . .
N6 N 0.22134(9) 1.1022(2) -0.21210(10) 0.0364(5) Uani 1 1 d . . . . .
C8 C -0.12557(10) 0.3840(3) 0.15965(14) 0.0376(7) Uani 1 1 d . . . . .
C7 C -0.17679(10) 0.4015(3) 0.18202(13) 0.0367(6) Uani 1 1 d . . . . .
C30 C 0.23543(12) 1.0080(3) -0.17274(13) 0.0443(7) Uani 1 1 d . . . . .
H30 H 0.249891 0.934053 -0.184374 0.053 Uiso 1 1 calc R U . . .
C13 C -0.11184(11) 0.2804(3) 0.12649(17) 0.0508(8) Uani 1 1 d . . . . .
H13 H -0.134700 0.217249 0.119862 0.061 Uiso 1 1 calc R U . . .
O2 O -0.18801(7) 0.4990(2) 0.20810(10) 0.0463(5) Uani 1 1 d . . . . .
O1 O -0.20816(7) 0.3151(2) 0.17191(10) 0.0474(5) Uani 1 1 d . . . . .
O1W O 0.0860(11) 0.798(3) 0.2635(14) 0.095(5) Uani 0.125 1 d . U P A 1
O2W O 0.0429(13) 0.800(3) 0.2634(16) 0.106(5) Uani 0.125 1 d . U P B 2
O3W O 0.0808(11) 0.920(3) 0.2778(14) 0.097(5) Uani 0.125 1 d . U P C 3
O4W O 0.0704(13) 0.837(3) 0.2942(17) 0.104(5) Uani 0.125 1 d . U P D 4

loop_
_atom_site_aniso_label
_atom_site_aniso_U_11
_atom_site_aniso_U_22
_atom_site_aniso_U_33
_atom_site_aniso_U_23
_atom_site_aniso_U_13
_atom_site_aniso_U_12
Zn1 0.0359(2) 0.0323(2) 0.0259(2) 0.00318(12) 0.00014(13) -0.00491(12)
N3 0.0370(12) 0.0328(12) 0.0239(11) 0.0017(9) 0.0024(9) 0.0052(10)
O3 0.0463(12) 0.0458(12) 0.0404(12) -0.0023(9) -0.0063(9) -0.0137(9)
N4 0.0349(12) 0.0319(12) 0.0268(11) 0.0014(10) 0.0024(9) 0.0031(10)
N2 0.0394(12) 0.0378(13) 0.0260(11) 0.0021(10) -0.0013(9) -0.0002(10)
C24 0.0333(13) 0.0356(14) 0.0250(13) 0.0028(11) 0.0032(10) 0.0034(11)
C23 0.0433(15) 0.0322(15) 0.0255(14) 0.0009(11) 0.0015(11) 0.0027(12)
C19 0.0321(14) 0.0340(15) 0.0395(16) -0.0057(12) 0.0002(12) 0.0014(11)
C22 0.0541(18) 0.0415(17) 0.0299(15) -0.0039(12) 0.0038(13) 0.0106(14)
C11 0.0302(14) 0.0454(18) 0.0529(19) -0.0082(14) -0.0018(13) -0.0043(12)
C14 0.0492(18) 0.0401(17) 0.0424(18) -0.0004(13) -0.0068(14) 0.0008(13)
C28 0.0371(14) 0.0346(15) 0.0264(13) 0.0011(11) 0.0050(11) 0.0048(11)
C18 0.0355(14) 0.0403(16) 0.0376(16) -0.0048(13) -0.0003(12) -0.0027(12)
N1 0.0332(13) 0.0501(16) 0.078(2) -0.0288(14) 0.0070(13) -0.0082(11)
C25 0.062(2) 0.0390(17) 0.0322(16) 0.0000(12) 0.0093(14) 0.0162(14)
C21 0.0535(18) 0.0441(17) 0.0244(14) -0.0010(12) 0.0002(12) 0.0076(14)
O4 0.104(2) 0.0720(17) 0.0519(15) 0.0044(13) 0.0016(14) -0.0459(16)
C16 0.0264(13) 0.0475(18) 0.0554(19) -0.0169(15) 0.0048(13) -0.0040(12)
C20 0.0423(16) 0.0375(16) 0.0434(18) -0.0027(13) 0.0022(13) -0.0050(13)
C27 0.072(2) 0.0429(17) 0.0302(16) 0.0106(13) 0.0108(15) 0.0157(15)
C15 0.0393(16) 0.054(2) 0.0480(18) -0.0124(15) -0.0135(13) 0.0038(14)
C17 0.0407(16) 0.0453(18) 0.0490(18) -0.0020(14) 0.0089(13) -0.0082(13)
C12 0.0399(17) 0.0476(19) 0.075(2) -0.0228(17) 0.0018(15) -0.0072(14)
C26 0.088(3) 0.0365(17) 0.0400(18) 0.0064(14) 0.0137(17) 0.0250(17)
C10 0.0365(15) 0.0416(17) 0.0569(19) -0.0106(14) 0.0009(13) -0.0101(13)
C6 0.0310(16) 0.056(2) 0.111(3) -0.037(2) 0.0038(18) -0.0072(15)
C2 0.111(5) 0.146(7) 0.149(7) -0.092(6) 0.027(5) -0.014(4)
C4 0.097(4) 0.079(4) 0.199(6) -0.012(4) -0.017(4) 0.009(3)
C5 0.079(3) 0.067(3) 0.168(6) -0.025(4) -0.001(3) 0.001(3)
C1 0.092(3) 0.098(4) 0.109(4) -0.058(3) 0.016(3) -0.004(3)
N5 0.0433(13) 0.0325(12) 0.0258(12) 0.0013(9) 0.0046(10) 0.0050(10)
C9 0.0396(15) 0.0413(17) 0.0456(17) -0.0061(13) 0.0035(13) -0.0022(13)
C31 0.0653(19) 0.0351(16) 0.0294(15) 0.0022(12) -0.0036(13) 0.0114(14)
C29 0.0403(15) 0.0368(16) 0.0270(14) 0.0013(11) 0.0006(11) 0.0081(12)
C3 0.088(4) 0.104(5) 0.178(7) -0.060(5) 0.004(4) -0.001(3)
N6 0.0457(13) 0.0376(13) 0.0258(12) -0.0018(10) -0.0020(10) 0.0081(10)
C8 0.0324(14) 0.0411(17) 0.0393(16) 0.0034(12) -0.0013(12) -0.0029(12)
C7 0.0353(15) 0.0418(16) 0.0328(15) 0.0101(13) -0.0017(12) -0.0019(13)
C30 0.0621(19) 0.0365(16) 0.0340(15) -0.0028(13) -0.0049(13) 0.0161(14)
C13 0.0374(16) 0.0464(18) 0.068(2) -0.0096(16) 0.0012(15) -0.0111(14)
O2 0.0411(11) 0.0522(13) 0.0457(12) 0.0001(10) 0.0062(9) -0.0012(10)
O1 0.0357(11) 0.0459(13) 0.0607(14) -0.0014(10) 0.0047(10) -0.0061(9)
O1W 0.100(9) 0.077(8) 0.108(10) -0.012(8) 0.017(8) -0.005(8)
O2W 0.112(9) 0.084(8) 0.122(10) -0.008(8) 0.002(8) -0.004(8)
O3W 0.104(9) 0.073(8) 0.114(10) -0.011(8) 0.007(8) -0.002(8)
O4W 0.111(9) 0.082(9) 0.118(10) -0.012(8) 0.005(8) -0.007(8)

loop_
_atom_type_symbol
_atom_type_description
_atom_type_scat_dispersion_real
_atom_type_scat_dispersion_imag
_atom_type_scat_source
C C 0.0033 0.0016 'International Tables Vol C Tables 4.2.6.8 and 6.1.1.4'
H H 0.0000 0.0000 'International Tables Vol C Tables 4.2.6.8 and 6.1.1.4'
N N 0.0061 0.0033 'International Tables Vol C Tables 4.2.6.8 and 6.1.1.4'
O O 0.0106 0.0060 'International Tables Vol C Tables 4.2.6.8 and 6.1.1.4'
Zn Zn 0.2839 1.4301 'International Tables Vol C Tables 4.2.6.8 and 6.1.1.4'

loop_
_geom_angle_atom_site_label_1
_geom_angle_atom_site_label_2
_geom_angle_atom_site_label_3
_geom_angle
_geom_angle_site_symmetry_1
_geom_angle_site_symmetry_3
O1 Zn1 O3 107.28(9) 3 .
O1 Zn1 N2 119.45(9) 3 .
O3 Zn1 N2 110.57(9) . .
O1 Zn1 N6 113.88(10) 3 6_576
O3 Zn1 N6 96.87(9) . 6_576
N2 Zn1 N6 106.48(9) . 6_576
C23 N3 C22 107.3(2) . .
C23 N3 C24 125.3(2) . .
C22 N3 C24 127.4(2) . .
C20 O3 Zn1 114.85(18) . .
C24 N4 C28 116.3(2) . .
C23 N2 C21 106.0(2) . .
C23 N2 Zn1 126.04(19) . .
C21 N2 Zn1 127.49(18) . .
N4 C24 C25 124.9(2) . .
N4 C24 N3 115.0(2) . .
C25 C24 N3 120.1(2) . .
N2 C23 N3 110.6(2) . .
N2 C23 H23 124.7 . .
N3 C23 H23 124.7 . .
C14 C19 C18 119.2(3) . .
C14 C19 C20 120.4(3) . .
C18 C19 C20 120.4(3) . .
C21 C22 N3 105.9(2) . .
C21 C22 H22 127.0 . .
N3 C22 H22 127.0 . .
N1 C11 C10 120.5(3) . .
N1 C11 C12 121.2(3) . .
C10 C11 C12 118.3(3) . .
C15 C14 C19 120.4(3) . .
C15 C14 H14 119.8 . .
C19 C14 H14 119.8 . .
N4 C28 C27 124.5(2) . .
N4 C28 N5 115.5(2) . .
C27 C28 N5 120.0(2) . .
C17 C18 C19 119.9(3) . .
C17 C18 H18 120.1 . .
C19 C18 H18 120.1 . .
C11 N1 C16 119.9(2) . .
C11 N1 C6 121.4(3) . .
C16 N1 C6 115.9(2) . .
C26 C25 C24 116.7(3) . .
C26 C25 H25 121.7 . .
C24 C25 H25 121.7 . .
C22 C21 N2 110.2(2) . .
C22 C21 H21 124.9 . .
N2 C21 H21 124.9 . .
C15 C16 C17 119.3(3) . .
C15 C16 N1 119.6(3) . .
C17 C16 N1 121.0(3) . .
O4 C20 O3 123.6(3) . .
O4 C20 C19 119.8(3) . .
O3 C20 C19 116.6(3) . .
C26 C27 C28 117.0(3) . .
C26 C27 H27 121.5 . .
C28 C27 H27 121.5 . .
C16 C15 C14 120.4(3) . .
C16 C15 H15 119.8 . .
C14 C15 H15 119.8 . .
C18 C17 C16 120.7(3) . .
C18 C17 H17 119.6 . .
C16 C17 H17 119.6 . .
C13 C12 C11 120.5(3) . .
C13 C12 H12 119.8 . .
C11 C12 H12 119.8 . .
C27 C26 C25 120.6(3) . .
C27 C26 H26 119.7 . .
C25 C26 H26 119.7 . .
C9 C10 C11 120.3(3) . .
C9 C10 H10 119.9 . .
C11 C10 H10 119.9 . .
C1 C6 C5 120.5(4) . .
C1 C6 N1 119.2(4) . .
C5 C6 N1 120.2(4) . .
C3 C2 C1 117.7(7) . .
C3 C2 H2 121.1 . .
C1 C2 H2 121.1 . .
C3 C4 C5 119.0(7) . .
C3 C4 H4 120.5 . .
C5 C4 H4 120.5 . .
C6 C5 C4 118.0(6) . .
C6 C5 H5 121.0 . .
C4 C5 H5 121.0 . .
C6 C1 C2 119.6(7) . .
C6 C1 H1 120.2 . .
C2 C1 H1 120.2 . .
C29 N5 C31 107.0(2) . .
C29 N5 C28 126.5(2) . .
C31 N5 C28 126.4(2) . .
C10 C9 C8 121.7(3) . .
C10 C9 H9 119.1 . .
C8 C9 H9 119.1 . .
C30 C31 N5 106.2(2) . .
C30 C31 H31 126.9 . .
N5 C31 H31 126.9 . .
N6 C29 N5 111.2(2) . .
N6 C29 H29 124.4 . .
N5 C29 H29 124.4 . .
C4 C3 C2 125.1(7) . .
C4 C3 H3 117.4 . .
C2 C3 H3 117.4 . .
C29 N6 C30 105.9(2) . .
C29 N6 Zn1 123.02(19) . 6_575
C30 N6 Zn1 131.05(18) . 6_575
C13 C8 C9 117.7(3) . .
C13 C8 C7 122.5(3) . .
C9 C8 C7 119.7(3) . .
O2 C7 O1 122.2(3) . .
O2 C7 C8 120.0(3) . .
O1 C7 C8 117.8(3) . .
C31 C30 N6 109.7(3) . .
C31 C30 H30 125.1 . .
N6 C30 H30 125.1 . .
C12 C13 C8 121.5(3) . .
C12 C13 H13 119.2 . .
C8 C13 H13 119.2 . .
C7 O1 Zn1 106.05(18) . 3_445

loop_
_geom_bond_atom_site_label_1
_geom_bond_atom_site_label_2
_geom_bond_distance
_geom_bond_site_symmetry_2
Zn1 O1 1.960(2) 3
Zn1 O3 1.972(2) .
Zn1 N2 2.012(2) .
Zn1 N6 2.026(2) 6_576
N3 C23 1.353(4) .
N3 C22 1.382(3) .
N3 C24 1.426(3) .
O3 C20 1.267(4) .
N4 C24 1.322(3) .
N4 C28 1.326(3) .
N2 C23 1.320(3) .
N2 C21 1.375(4) .
C24 C25 1.380(4) .
C23 H23 0.9300 .
C19 C14 1.389(4) .
C19 C18 1.391(4) .
C19 C20 1.499(4) .
C22 C21 1.343(4) .
C22 H22 0.9300 .
C11 N1 1.392(4) .
C11 C10 1.401(4) .
C11 C12 1.404(4) .
C14 C15 1.386(4) .
C14 H14 0.9300 .
C28 C27 1.382(4) .
C28 N5 1.426(3) .
C18 C17 1.387(4) .
C18 H18 0.9300 .
N1 C16 1.436(4) .
N1 C6 1.443(4) .
C25 C26 1.378(4) .
C25 H25 0.9300 .
C21 H21 0.9300 .
O4 C20 1.244(4) .
C16 C15 1.378(5) .
C16 C17 1.387(4) .
C27 C26 1.372(4) .
C27 H27 0.9300 .
C15 H15 0.9300 .
C17 H17 0.9300 .
C12 C13 1.383(4) .
C12 H12 0.9300 .
C26 H26 0.9300 .
C10 C9 1.383(4) .
C10 H10 0.9300 .
C6 C1 1.373(6) .
C6 C5 1.374(7) .
C2 C3 1.326(10) .
C2 C1 1.428(8) .
C2 H2 0.9300 .
C4 C3 1.310(10) .
C4 C5 1.439(8) .
C4 H4 0.9300 .
C5 H5 0.9300 .
C1 H1 0.9300 .
N5 C29 1.345(3) .
N5 C31 1.385(4) .
C9 C8 1.394(4) .
C9 H9 0.9300 .
C31 C30 1.343(4) .
C31 H31 0.9300 .
C29 N6 1.314(3) .
C29 H29 0.9300 .
C3 H3 0.9300 .
N6 C30 1.381(4) .
C8 C13 1.392(4) .
C8 C7 1.493(4) .
C7 O2 1.242(4) .
C7 O1 1.277(3) .
C30 H30 0.9300 .
C13 H13 0.9300 .

loop_
_geom_torsion_atom_site_label_1
_geom_torsion_atom_site_label_2
_geom_torsion_atom_site_label_3
_geom_torsion_atom_site_label_4
_geom_torsion
_geom_torsion_site_symmetry_1
_geom_torsion_site_symmetry_4
C28 N4 C24 C25 -0.7(4) . .
C28 N4 C24 N3 -179.6(2) . .
C23 N3 C24 N4 -2.2(4) . .
C22 N3 C24 N4 176.4(2) . .
C23 N3 C24 C25 178.8(3) . .
C22 N3 C24 C25 -2.5(4) . .
C21 N2 C23 N3 0.1(3) . .
Zn1 N2 C23 N3 -172.41(17) . .
C22 N3 C23 N2 -0.1(3) . .
C24 N3 C23 N2 178.7(2) . .
C23 N3 C22 C21 0.1(3) . .
C24 N3 C22 C21 -178.7(3) . .
C18 C19 C14 C15 0.1(4) . .
C20 C19 C14 C15 178.9(3) . .
C24 N4 C28 C27 0.4(4) . .
C24 N4 C28 N5 178.7(2) . .
C14 C19 C18 C17 1.0(4) . .
C20 C19 C18 C17 -177.8(3) . .
C10 C11 N1 C16 5.7(5) . .
C12 C11 N1 C16 -177.7(3) . .
C10 C11 N1 C6 166.1(4) . .
C12 C11 N1 C6 -17.3(6) . .
N4 C24 C25 C26 0.6(5) . .
N3 C24 C25 C26 179.5(3) . .
N3 C22 C21 N2 -0.1(3) . .
C23 N2 C21 C22 0.0(3) . .
Zn1 N2 C21 C22 172.3(2) . .
C11 N1 C16 C15 -103.7(4) . .
C6 N1 C16 C15 94.8(4) . .
C11 N1 C16 C17 76.8(4) . .
C6 N1 C16 C17 -84.6(4) . .
Zn1 O3 C20 O4 5.3(4) . .
Zn1 O3 C20 C19 -176.74(18) . .
C14 C19 C20 O4 -16.3(4) . .
C18 C19 C20 O4 162.5(3) . .
C14 C19 C20 O3 165.6(3) . .
C18 C19 C20 O3 -15.5(4) . .
N4 C28 C27 C26 0.0(5) . .
N5 C28 C27 C26 -178.2(3) . .
C17 C16 C15 C14 1.8(4) . .
N1 C16 C15 C14 -177.6(3) . .
C19 C14 C15 C16 -1.6(5) . .
C19 C18 C17 C16 -0.7(4) . .
C15 C16 C17 C18 -0.7(4) . .
N1 C16 C17 C18 178.7(3) . .
N1 C11 C12 C13 -176.9(3) . .
C10 C11 C12 C13 -0.2(5) . .
C28 C27 C26 C25 -0.1(6) . .
C24 C25 C26 C27 -0.1(5) . .
N1 C11 C10 C9 176.9(3) . .
C12 C11 C10 C9 0.2(5) . .
C11 N1 C6 C1 114.4(4) . .
C16 N1 C6 C1 -84.4(4) . .
C11 N1 C6 C5 -68.7(5) . .
C16 N1 C6 C5 92.4(4) . .
C1 C6 C5 C4 -0.2(7) . .
N1 C6 C5 C4 -177.0(4) . .
C3 C4 C5 C6 0.2(8) . .
C5 C6 C1 C2 0.3(7) . .
N1 C6 C1 C2 177.1(4) . .
C3 C2 C1 C6 -0.3(9) . .
N4 C28 N5 C29 178.1(3) . .
C27 C28 N5 C29 -3.5(4) . .
N4 C28 N5 C31 -5.7(4) . .
C27 C28 N5 C31 172.7(3) . .
C11 C10 C9 C8 0.1(5) . .
C29 N5 C31 C30 0.8(3) . .
C28 N5 C31 C30 -175.9(3) . .
C31 N5 C29 N6 -0.6(3) . .
C28 N5 C29 N6 176.2(2) . .
C5 C4 C3 C2 -0.3(11) . .
C1 C2 C3 C4 0.3(12) . .
N5 C29 N6 C30 0.1(3) . .
N5 C29 N6 Zn1 -177.69(18) . 6_575
C10 C9 C8 C13 -0.4(5) . .
C10 C9 C8 C7 -176.3(3) . .
C13 C8 C7 O2 -175.5(3) . .
C9 C8 C7 O2 0.2(4) . .
C13 C8 C7 O1 2.7(4) . .
C9 C8 C7 O1 178.5(3) . .
N5 C31 C30 N6 -0.8(4) . .
C29 N6 C30 C31 0.4(4) . .
Zn1 N6 C30 C31 178.0(2) 6_575 .
C11 C12 C13 C8 -0.1(6) . .
C9 C8 C13 C12 0.4(5) . .
C7 C8 C13 C12 176.2(3) . .
O2 C7 O1 Zn1 6.4(3) . 3_445
C8 C7 O1 Zn1 -171.8(2) . 3_445
